data_2203362
loop_
_publ_author_name
'Du, Miao'
'Zhao, Xiao-Jun'
'Guo, Jian-Hua'

_publ_section_title
;
 5-(4-Pyridyl)-1,3,4-oxadiazole-2(3<i>H</i>)-thione
;
_journal_issue 3
_journal_name_full 'Acta Crystallographica Section E'
_journal_page_first o327
_journal_page_last o328
_journal_paper_doi 10.1107/S1600536804001916
_journal_volume 60
_journal_year 2004
_chemical_formula_iupac 'C7 H5 N3 O S'
_chemical_formula_moiety 'C7 H5 N3 O S'
_chemical_formula_sum 'C7 H5 N3 O S'
_chemical_formula_weight 179.20
_chemical_name_systematic
;
5-(4-Pyridyl)-1,3,4-oxadiazole-2(3H)-thione
;
_space_group_IT_number 14
_symmetry_cell_setting monoclinic
_symmetry_space_group_name_Hall '-P 2yn'
_symmetry_space_group_name_H-M 'P 1 21/n 1'
_cell_angle_alpha 90.00
_cell_angle_beta 97.930(6)
_cell_angle_gamma 90.00
_cell_formula_units_Z 4
_cell_length_a 4.869(2)
_cell_length_b 13.902(5)
_cell_length_c 11.839(4)
_cell_measurement_reflns_used 683
_cell_measurement_temperature 293(2)
_cell_measurement_theta_max 24.10
_cell_measurement_theta_min 2.27
_cell_volume 793.7(5)
_computing_cell_refinement SMART
_computing_data_collection 'SMART (Bruker, 1998)'
_computing_data_reduction 'SAINT (Bruker, 1998)'
_computing_molecular_graphics 'DIAMOND (Brandenburg & Berndt, 1999)'
_computing_publication_material 'SHELXTL (Bruker, 1998)'
_computing_structure_refinement 'SHELXL97 (Sheldrick, 1997)'
_computing_structure_solution 'SHELXS97 (Sheldrick, 1997)'
_diffrn_measured_fraction_theta_full 0.999
_diffrn_measured_fraction_theta_max 0.999
_diffrn_measurement_device 'Bruker SMART 1000'
_diffrn_measurement_method \w
_diffrn_radiation_type MoK\a
_diffrn_radiation_wavelength 0.71073
_diffrn_reflns_av_R_equivalents 0.0395
_diffrn_reflns_av_sigmaI/netI 0.0465
_diffrn_reflns_limit_h_max 4
_diffrn_reflns_limit_h_min -6
_diffrn_reflns_limit_k_max 17
_diffrn_reflns_limit_k_min -17
_diffrn_reflns_limit_l_max 12
_diffrn_reflns_limit_l_min -14
_diffrn_reflns_number 4439
_diffrn_reflns_theta_full 26.39
_diffrn_reflns_theta_max 26.39
_diffrn_reflns_theta_min 2.27
_diffrn_standards_decay_% 0
_diffrn_standards_interval_count 0
_diffrn_standards_interval_time 0
_diffrn_standards_number 0
_exptl_absorpt_coefficient_mu 0.356
_exptl_absorpt_correction_T_max 0.9684
_exptl_absorpt_correction_T_min 0.9546
_exptl_absorpt_correction_type multi-scan
_exptl_absorpt_process_details '(SADABS; Sheldrick, 1997)'
_exptl_crystal_colour yellow
_exptl_crystal_density_diffrn 1.500
_exptl_crystal_density_meas ?
_exptl_crystal_description prism
_exptl_crystal_F_000 368
_exptl_crystal_size_max 0.24
_exptl_crystal_size_mid 0.12
_exptl_crystal_size_min 0.10
_refine_diff_density_max 0.208
_refine_diff_density_min -0.221
_refine_ls_extinction_method none
_refine_ls_goodness_of_fit_ref 1.085
_refine_ls_hydrogen_treatment constr
_refine_ls_number_parameters 109
_refine_ls_number_reflns 1616
_refine_ls_number_restraints 0
_refine_ls_restrained_S_all 1.085
_refine_ls_R_factor_all 0.0791
_refine_ls_R_factor_gt 0.0447
_refine_ls_shift/su_max 0.000
_refine_ls_shift/su_mean 0.000
_refine_ls_structure_factor_coef Fsqd
_refine_ls_weighting_details 'calc w = 1/[\s^2^(Fo^2^)+(0.0325P)^2^+0.1604P] where P = (Fo^2^+2Fc^2^)/3'
_refine_ls_weighting_scheme calc
_refine_ls_wR_factor_gt 0.0818
_refine_ls_wR_factor_ref 0.0920
_reflns_number_gt 1112
_reflns_number_total 1616
_reflns_threshold_expression I>2\s(I)
_cod_data_source_file ww6163.cif
_cod_data_source_block I
_cod_depositor_comments
;
The following automatic conversions were performed:
'_symmetry_cell_setting' value 'Monoclinic' changed to 'monoclinic'
according to '/home/saulius/struct/CIF-dictionaries/cif_core.dic'
dictionary named 'cif_core.dic' version 2.4.1 from 2010-06-29.

Automatic conversion script
Id: cif_fix_enum 1527 2010-12-29 10:47:43Z saulius 

The following automatic conversions were performed:

'_symmetry_cell_setting' value 'Monoclinic' changed to 'monoclinic'
according to /home/saulius/struct/CIF-dictionaries/cif_core.dic
dictionary named 'cif_core.dic' version 2.4.1 from 2010-06-29.

Automatic conversion script
Id: cif_fix_values 1715 2011-07-08 13:25:40Z adriana 
;
_cod_original_cell_volume 793.6(5)
_cod_original_sg_symbol_H-M 'P 21/n'
_cod_database_code 2203362
_cod_database_fobs_code 2203362

loop_
_symmetry_equiv_pos_as_xyz
'x, y, z'
'-x+1/2, y+1/2, -z+1/2'
'-x, -y, -z'
'x-1/2, -y-1/2, z-1/2'

loop_
_atom_site_label
_atom_site_fract_x
_atom_site_fract_y
_atom_site_fract_z
_atom_site_U_iso_or_equiv
_atom_site_adp_type
_atom_site_calc_flag
_atom_site_refinement_flags
_atom_site_occupancy
_atom_site_type_symbol
S1 0.20965(15) 0.47730(5) 0.22950(6) 0.0613(3) Uani d . 1 S
O1 0.5789(3) 0.58746(11) 0.35848(13) 0.0413(4) Uani d . 1 O
N1 0.2735(4) 0.66994(13) 0.25196(15) 0.0400(5) Uani d . 1 N
H1 0.1328 0.6853 0.2031 0.048 Uiso calc R 1 H
N2 0.4459(4) 0.73605(13) 0.31172(16) 0.0410(5) Uani d . 1 N
N3 1.3180(4) 0.77811(14) 0.60246(16) 0.0445(5) Uani d . 1 N
C1 0.3472(4) 0.57973(17) 0.27766(18) 0.0393(6) Uani d . 1 C
C2 0.6246(4) 0.68426(16) 0.37347(17) 0.0336(5) Uani d . 1 C
C3 1.2454(5) 0.68580(19) 0.5961(2) 0.0488(6) Uani d . 1 C
H3 1.3513 0.6420 0.6430 0.059 Uiso calc R 1 H
C4 1.0208(5) 0.65194(17) 0.52339(19) 0.0435(6) Uani d . 1 C
H4 0.9774 0.5868 0.5212 0.052 Uiso calc R 1 H
C5 0.8613(4) 0.71618(16) 0.45382(18) 0.0346(5) Uani d . 1 C
C6 0.9336(5) 0.81280(17) 0.46052(19) 0.0424(6) Uani d . 1 C
H6 0.8303 0.8583 0.4154 0.051 Uiso calc R 1 H
C7 1.1627(5) 0.83948(17) 0.5359(2) 0.0467(6) Uani d . 1 C
H7 1.2110 0.9042 0.5403 0.056 Uiso calc R 1 H

loop_
_atom_site_aniso_label
_atom_site_aniso_U_11
_atom_site_aniso_U_22
_atom_site_aniso_U_33
_atom_site_aniso_U_12
_atom_site_aniso_U_13
_atom_site_aniso_U_23
S1 0.0599(5) 0.0484(4) 0.0689(5) -0.0058(3) -0.0151(3) -0.0094(4)
O1 0.0405(9) 0.0359(9) 0.0435(9) 0.0024(7) -0.0087(7) -0.0030(7)
N1 0.0359(11) 0.0437(12) 0.0370(11) 0.0028(9) -0.0070(8) 0.0013(9)
N2 0.0403(11) 0.0409(11) 0.0392(11) -0.0002(9) -0.0037(9) 0.0017(9)
N3 0.0384(11) 0.0518(13) 0.0415(12) -0.0029(10) -0.0015(9) -0.0045(10)
C1 0.0363(13) 0.0466(14) 0.0337(13) 0.0015(11) 0.0003(10) -0.0014(11)
C2 0.0352(12) 0.0348(12) 0.0309(12) 0.0020(10) 0.0043(9) 0.0014(11)
C3 0.0451(14) 0.0521(16) 0.0453(14) 0.0081(13) -0.0073(11) 0.0012(12)
C4 0.0483(15) 0.0347(14) 0.0447(15) 0.0012(11) -0.0034(11) -0.0006(11)
C5 0.0309(12) 0.0385(13) 0.0344(12) 0.0012(10) 0.0046(10) -0.0016(10)
C6 0.0410(13) 0.0406(14) 0.0436(14) 0.0027(11) -0.0010(11) 0.0056(11)
C7 0.0457(15) 0.0423(15) 0.0507(16) -0.0054(11) 0.0019(12) -0.0015(11)

loop_
_atom_type_symbol
_atom_type_description
_atom_type_scat_dispersion_real
_atom_type_scat_dispersion_imag
_atom_type_scat_source
C C 0.0033 0.0016 'International Tables Vol C Tables 4.2.6.8 and 6.1.1.4'
H H 0.0000 0.0000 'International Tables Vol C Tables 4.2.6.8 and 6.1.1.4'
N N 0.0061 0.0033 'International Tables Vol C Tables 4.2.6.8 and 6.1.1.4'
O O 0.0106 0.0060 'International Tables Vol C Tables 4.2.6.8 and 6.1.1.4'
S S 0.1246 0.1234 'International Tables Vol C Tables 4.2.6.8 and 6.1.1.4'

loop_
_geom_angle_atom_site_label_1
_geom_angle_atom_site_label_2
_geom_angle_atom_site_label_3
_geom_angle
_geom_angle_publ_flag
C2 O1 C1 105.59(16) yes
C1 N1 N2 112.78(18) yes
C1 N1 H1 123.6 ?
N2 N1 H1 123.6 ?
C2 N2 N1 103.71(18) yes
C7 N3 C3 117.5(2) yes
N1 C1 O1 104.75(19) ?
N1 C1 S1 130.91(17) yes
O1 C1 S1 124.33(17) yes
N2 C2 O1 113.16(18) ?
N2 C2 C5 128.0(2) ?
O1 C2 C5 118.84(18) ?
N3 C3 C4 123.1(2) ?
N3 C3 H3 118.4 ?
C4 C3 H3 118.4 ?
C3 C4 C5 119.0(2) ?
C3 C4 H4 120.5 ?
C5 C4 H4 120.5 ?
C4 C5 C6 118.4(2) ?
C4 C5 C2 121.4(2) ?
C6 C5 C2 120.20(19) ?
C7 C6 C5 118.2(2) ?
C7 C6 H6 120.9 ?
C5 C6 H6 120.9 ?
N3 C7 C6 123.7(2) ?
N3 C7 H7 118.1 ?
C6 C7 H7 118.1 ?

loop_
_geom_bond_atom_site_label_1
_geom_bond_atom_site_label_2
_geom_bond_distance
_geom_bond_publ_flag
S1 C1 1.642(2) yes
O1 C2 1.371(2) ?
O1 C1 1.379(3) ?
N1 C1 1.328(3) yes
N1 N2 1.373(2) yes
N1 H1 0.8600 ?
N2 C2 1.278(3) yes
N3 C7 1.325(3) yes
N3 C3 1.330(3) yes
C2 C5 1.458(3) ?
C3 C4 1.378(3) ?
C3 H3 0.9300 ?
C4 C5 1.379(3) ?
C4 H4 0.9300 ?
C5 C6 1.388(3) ?
C6 C7 1.380(3) ?
C6 H6 0.9300 ?
C7 H7 0.9300 ?

loop_
_geom_hbond_atom_site_label_D
_geom_hbond_atom_site_label_H
_geom_hbond_atom_site_label_A
_geom_hbond_site_symmetry_A
_geom_hbond_distance_DH
_geom_hbond_distance_HA
_geom_hbond_distance_DA
_geom_hbond_angle_DHA
_geom_hbond_publ_flag
N1 H1 N3 4_475 0.86 1.88 2.737(3) 177 yes

loop_
_geom_torsion_atom_site_label_1
_geom_torsion_atom_site_label_2
_geom_torsion_atom_site_label_3
_geom_torsion_atom_site_label_4
_geom_torsion
C1 N1 N2 C2 0.1(3)
N2 N1 C1 O1 0.2(2)
N2 N1 C1 S1 -179.75(18)
C2 O1 C1 N1 -0.4(2)
C2 O1 C1 S1 179.54(16)
N1 N2 C2 O1 -0.4(2)
N1 N2 C2 C5 179.2(2)
C1 O1 C2 N2 0.5(2)
C1 O1 C2 C5 -179.15(18)
C7 N3 C3 C4 0.7(4)
N3 C3 C4 C5 -0.3(4)
C3 C4 C5 C6 -0.3(3)
C3 C4 C5 C2 178.7(2)
N2 C2 C5 C4 173.3(2)
O1 C2 C5 C4 -7.1(3)
N2 C2 C5 C6 -7.7(4)
O1 C2 C5 C6 171.9(2)
C4 C5 C6 C7 0.5(3)
C2 C5 C6 C7 -178.6(2)
C3 N3 C7 C6 -0.6(4)
C5 C6 C7 N3 0.0(4)

loop_
_cod_related_entry_id
_cod_related_entry_database
_cod_related_entry_code
1 ChemSpider 676909
